data_2022966
loop_
_publ_author_name
'Upmann, Daniel'
'Jones, Peter G.'
'Bockfeld, Dirk'
'T&#xe2;rcoveanu, Eliza'

_publ_section_title
;
 Crystal structures of sixteen phosphane chalcogenide complexes of gold(I)
 chloride, bromide and iodide.
;
_journal_coeditor_code YZ2044
_journal_issue 'Pt 1'
_journal_name_full 'Acta crystallographica. Section E, Crystallographic communications'
_journal_page_first 34
_journal_page_last 49
_journal_paper_doi 10.1107/S2056989023010459
_journal_volume 80
_journal_year 2024
_chemical_formula_iupac '[Au Cl (C11 H25 P S)]'
_chemical_formula_moiety 'C11 H25 Au Cl P S'
_chemical_formula_sum 'C11 H25 Au Cl P S'
_chemical_formula_weight 452.76
_chemical_name_systematic
;
[Bis(<i>tert</i>-butyl)(propan-2-yl)tripropylphosphane
sulfide-\k<i>S</i>]chloridogold
;
_space_group_crystal_system monoclinic
_space_group_IT_number 15
_space_group_name_Hall '-C 2yc'
_space_group_name_H-M_alt 'C 1 2/c 1'
_atom_sites_solution_hydrogens geom
_atom_sites_solution_primary direct
_atom_sites_solution_secondary difmap
_audit_creation_method SHELXL-2019/3
_cell_angle_alpha 90
_cell_angle_beta 132.03(2)
_cell_angle_gamma 90
_cell_formula_units_Z 8
_cell_length_a 26.953(3)
_cell_length_b 8.1226(4)
_cell_length_c 18.690(2)
_cell_measurement_reflns_used 12955
_cell_measurement_temperature 100(2)
_cell_measurement_theta_max 30.8072
_cell_measurement_theta_min 2.1761
_cell_volume 3039.3(11)
_computing_cell_refinement
;
CrysAlisPro, Version 1.171.35.11 (Rigaku OD, 2020)
;
_computing_data_collection
;
CrysAlisPro, Version 1.171.35.11 (Rigaku OD, 2020)
;
_computing_data_reduction
;
CrysAlisPro, Version 1.171.35.11 (Rigaku OD, 2020)
;
_computing_molecular_graphics
;
Bruker XP (Bruker, 1998)
;
_computing_publication_material
;
SHELXL-2019/3 (Sheldrick, 2015)
;
_computing_structure_refinement
;
SHELXL-2019/3 (Sheldrick, 2015)
;
_computing_structure_solution
;
SHELXS-97 (Sheldrick, 2008)
;
_diffrn_ambient_temperature 100(2)
_diffrn_detector_area_resol_mean 16.1419
_diffrn_measured_fraction_theta_full 0.989
_diffrn_measured_fraction_theta_max 0.943
_diffrn_measurement_device_type 'Oxford Diffraction Xcalibur, Eos'
_diffrn_measurement_method '\w scan'
_diffrn_radiation_type MoK\a
_diffrn_radiation_wavelength 0.71073
_diffrn_reflns_av_R_equivalents 0.0400
_diffrn_reflns_av_unetI/netI 0.0252
_diffrn_reflns_limit_h_max 37
_diffrn_reflns_limit_h_min -37
_diffrn_reflns_limit_k_max 11
_diffrn_reflns_limit_k_min -11
_diffrn_reflns_limit_l_max 26
_diffrn_reflns_limit_l_min -26
_diffrn_reflns_number 40680
_diffrn_reflns_theta_full 30.000
_diffrn_reflns_theta_max 30.876
_diffrn_reflns_theta_min 2.180
_diffrn_source 'Enhance (Mo) X-ray Source'
_exptl_absorpt_coefficient_mu 10.072
_exptl_absorpt_correction_T_max 1.00000
_exptl_absorpt_correction_T_min 0.20370
_exptl_absorpt_correction_type multi-scan
_exptl_absorpt_process_details
;
CrysAlisPro, Version 1.171.35.11 (Rigaku OD, 2020)
;
_exptl_crystal_colour colourless
_exptl_crystal_density_diffrn 1.979
_exptl_crystal_density_method 'not measured'
_exptl_crystal_description plate
_exptl_crystal_F_000 1744
_exptl_crystal_size_max 0.3
_exptl_crystal_size_mid 0.2
_exptl_crystal_size_min 0.02
_refine_diff_density_max 1.355
_refine_diff_density_min -1.237
_refine_ls_extinction_method none
_refine_ls_goodness_of_fit_ref 1.051
_refine_ls_hydrogen_treatment constr
_refine_ls_matrix_type full
_refine_ls_number_parameters 170
_refine_ls_number_reflns 4529
_refine_ls_number_restraints 78
_refine_ls_restrained_S_all 1.071
_refine_ls_R_factor_all 0.0270
_refine_ls_R_factor_gt 0.0210
_refine_ls_shift/su_max 0.001
_refine_ls_shift/su_mean 0.000
_refine_ls_structure_factor_coef Fsqd
_refine_ls_weighting_details 'w=1/[\s^2^(Fo^2^)+(0.0157P)^2^+6.2005P] where P=(Fo^2^+2Fc^2^)/3'
_refine_ls_weighting_scheme calc
_refine_ls_wR_factor_gt 0.0409
_refine_ls_wR_factor_ref 0.0430
_reflns_number_gt 4056
_reflns_number_total 4529
_reflns_threshold_expression 'I > 2\s(I)'
_cod_data_source_file yz2044sup1.cif
_cod_data_source_block 3a
_cod_depositor_comments 'Adding full bibliography for 2022965--2022980.cif.'
_cod_original_cell_volume 3039.0(9)
_cod_original_sg_symbol_H-M 'C 2/c'
_cod_database_code 2022966
_cod_database_fobs_code 2022966
_shelx_space_group_comment
;
The symmetry employed for this shelxl refinement is uniquely defined
by the following loop, which should always be used as a source of
symmetry information in preference to the above space-group names.
They are only intended as comments.
;
_shelx_estimated_absorpt_t_min 0.152
_shelx_estimated_absorpt_t_max 0.824

loop_
_space_group_symop_operation_xyz
'x, y, z'
'-x, y, -z+1/2'
'x+1/2, y+1/2, z'
'-x+1/2, y+1/2, -z+1/2'
'-x, -y, -z'
'x, -y, z-1/2'
'-x+1/2, -y+1/2, -z'
'x+1/2, -y+1/2, z-1/2'

loop_
_atom_site_type_symbol
_atom_site_label
_atom_site_fract_x
_atom_site_fract_y
_atom_site_fract_z
_atom_site_U_iso_or_equiv
_atom_site_adp_type
_atom_site_calc_flag
_atom_site_occupancy
_atom_site_disorder_assembly
_atom_site_disorder_group
Au Au1 0.32887(2) 0.54466(2) 0.46742(2) 0.01987(4) Uani d 1 . .
Cl Cl1 0.42308(4) 0.38796(9) 0.55516(5) 0.02908(15) Uani d 1 . .
P P1 0.15826(3) 0.59393(8) 0.27777(4) 0.01738(13) Uani d 1 . .
S S1 0.24118(3) 0.72088(8) 0.38824(5) 0.02335(14) Uani d 1 . .
C C1 0.13908(14) 0.4284(3) 0.32684(19) 0.0225(5) Uani d 1 . .
C C11 0.06755(17) 0.3691(6) 0.2540(3) 0.0290(9) Uani d 0.847(9) A 1
H H11A 0.057685 0.331580 0.195778 0.043 Uiso calc 0.847(9) A 1
H H11B 0.037391 0.459592 0.237535 0.043 Uiso calc 0.847(9) A 1
H H11C 0.061235 0.277812 0.281494 0.043 Uiso calc 0.847(9) A 1
C C12 0.1559(2) 0.4909(4) 0.4184(3) 0.0310(11) Uani d 0.847(9) A 1
H H12A 0.147793 0.403018 0.445448 0.047 Uiso calc 0.847(9) A 1
H H12B 0.127596 0.585835 0.402471 0.047 Uiso calc 0.847(9) A 1
H H12C 0.202939 0.523741 0.465680 0.047 Uiso calc 0.847(9) A 1
C C13 0.18629(17) 0.2802(4) 0.3579(3) 0.0249(9) Uani d 0.847(9) A 1
H H13A 0.232622 0.318836 0.400694 0.037 Uiso calc 0.847(9) A 1
H H13B 0.174423 0.229112 0.300618 0.037 Uiso calc 0.847(9) A 1
H H13C 0.181568 0.199069 0.391795 0.037 Uiso calc 0.847(9) A 1
C C11' 0.0776(9) 0.317(3) 0.2493(13) 0.024(5) Uiso d 0.153(9) A 2
H H11D 0.039415 0.386784 0.199724 0.036 Uiso calc 0.153(9) A 2
H H11E 0.088681 0.245270 0.219642 0.036 Uiso calc 0.153(9) A 2
H H11F 0.066178 0.249856 0.280053 0.036 Uiso calc 0.153(9) A 2
C C12' 0.1148(12) 0.507(2) 0.3779(15) 0.026(5) Uiso d 0.153(9) A 2
H H12D 0.076991 0.580571 0.332791 0.040 Uiso calc 0.153(9) A 2
H H12E 0.100971 0.418165 0.397060 0.040 Uiso calc 0.153(9) A 2
H H12F 0.151613 0.568554 0.435114 0.040 Uiso calc 0.153(9) A 2
C C13' 0.1969(8) 0.318(2) 0.4020(14) 0.027(5) Uiso d 0.153(9) A 2
H H13D 0.236039 0.384878 0.451407 0.041 Uiso calc 0.153(9) A 2
H H13E 0.184803 0.250250 0.431880 0.041 Uiso calc 0.153(9) A 2
H H13F 0.207307 0.245664 0.371470 0.041 Uiso calc 0.153(9) A 2
C C2 0.09199(13) 0.7560(3) 0.20743(18) 0.0219(5) Uani d 1 . .
C C21 0.1201(2) 0.9037(5) 0.1914(4) 0.0262(9) Uani d 0.811(9) B 1
H H21A 0.136234 0.864949 0.160325 0.039 Uiso calc 0.811(9) B 1
H H21B 0.157175 0.953919 0.253578 0.039 Uiso calc 0.811(9) B 1
H H21C 0.084796 0.985527 0.150029 0.039 Uiso calc 0.811(9) B 1
C C22 0.03084(18) 0.6918(4) 0.1070(2) 0.0288(11) Uani d 0.811(9) B 1
H H22A -0.005123 0.773497 0.074585 0.043 Uiso calc 0.811(9) B 1
H H22B 0.015555 0.588383 0.113760 0.043 Uiso calc 0.811(9) B 1
H H22C 0.043136 0.672644 0.068851 0.043 Uiso calc 0.811(9) B 1
C C23 0.0735(2) 0.8143(6) 0.2636(3) 0.0286(9) Uani d 0.811(9) B 1
H H23A 0.113890 0.850524 0.327795 0.043 Uiso calc 0.811(9) B 1
H H23B 0.052645 0.723936 0.269993 0.043 Uiso calc 0.811(9) B 1
H H23C 0.042127 0.906481 0.229654 0.043 Uiso calc 0.811(9) B 1
C C21' 0.1003(11) 0.877(2) 0.1553(15) 0.033(5) Uiso d 0.189(9) B 2
H H21D 0.146645 0.915615 0.198596 0.049 Uiso calc 0.189(9) B 2
H H21E 0.089075 0.823807 0.098989 0.049 Uiso calc 0.189(9) B 2
H H21F 0.070433 0.971235 0.134166 0.049 Uiso calc 0.189(9) B 2
C C22' 0.0170(6) 0.6928(19) 0.1380(11) 0.029(4) Uiso d 0.189(9) B 2
H H22D 0.012043 0.613932 0.172462 0.044 Uiso calc 0.189(9) B 2
H H22E -0.012964 0.786483 0.116839 0.044 Uiso calc 0.189(9) B 2
H H22F 0.005678 0.639056 0.081662 0.044 Uiso calc 0.189(9) B 2
C C23' 0.0917(10) 0.869(2) 0.2779(12) 0.028(4) Uiso d 0.189(9) B 2
H H23D 0.086463 0.799541 0.315260 0.042 Uiso calc 0.189(9) B 2
H H23E 0.133965 0.929841 0.321932 0.042 Uiso calc 0.189(9) B 2
H H23F 0.054531 0.947630 0.239483 0.042 Uiso calc 0.189(9) B 2
C C3 0.17547(14) 0.4914(3) 0.20790(19) 0.0218(5) Uani d 1 . .
H H3 0.212816 0.413408 0.254624 0.026 Uiso calc 1 . .
C C31 0.20342(17) 0.6053(4) 0.1780(2) 0.0338(7) Uani d 1 . .
H H31A 0.223139 0.539669 0.158451 0.051 Uiso calc 1 . .
H H31B 0.237802 0.675957 0.232417 0.051 Uiso calc 1 . .
H H31C 0.167393 0.673746 0.123890 0.051 Uiso calc 1 . .
C C32 0.12067(18) 0.3834(5) 0.1238(2) 0.0438(9) Uani d 1 . .
H H32A 0.082518 0.452154 0.073295 0.066 Uiso calc 1 . .
H H32B 0.106455 0.302660 0.145940 0.066 Uiso calc 1 . .
H H32C 0.137721 0.325790 0.097968 0.066 Uiso calc 1 . .

loop_
_atom_site_aniso_label
_atom_site_aniso_U_11
_atom_site_aniso_U_22
_atom_site_aniso_U_33
_atom_site_aniso_U_12
_atom_site_aniso_U_13
_atom_site_aniso_U_23
Au1 0.01700(6) 0.02399(6) 0.01309(5) -0.00739(4) 0.00780(4) -0.00284(4)
Cl1 0.0202(3) 0.0347(4) 0.0228(3) -0.0020(3) 0.0104(3) 0.0018(3)
P1 0.0175(3) 0.0158(3) 0.0137(3) -0.0042(2) 0.0084(3) -0.0043(2)
S1 0.0222(3) 0.0192(3) 0.0166(3) -0.0073(3) 0.0080(3) -0.0064(2)
C1 0.0246(14) 0.0203(12) 0.0219(13) -0.0064(10) 0.0153(12) -0.0048(10)
C11 0.0204(18) 0.032(2) 0.033(2) -0.0073(16) 0.0172(17) -0.0025(16)
C12 0.046(3) 0.0288(18) 0.0264(19) -0.0084(17) 0.027(2) -0.0056(14)
C13 0.0250(18) 0.0203(16) 0.0268(19) -0.0054(13) 0.0163(16) -0.0015(13)
C2 0.0194(13) 0.0182(12) 0.0188(12) 0.0004(10) 0.0090(11) -0.0028(10)
C21 0.031(2) 0.0192(17) 0.028(2) 0.0062(15) 0.020(2) 0.0041(16)
C22 0.0202(18) 0.0265(18) 0.0207(17) 0.0023(14) 0.0059(15) -0.0027(13)
C23 0.025(2) 0.033(2) 0.033(2) 0.0042(18) 0.0214(19) -0.0011(17)
C3 0.0253(14) 0.0204(12) 0.0170(12) -0.0008(11) 0.0130(12) -0.0040(10)
C31 0.0386(19) 0.0336(16) 0.0463(19) -0.0041(14) 0.0354(17) -0.0082(14)
C32 0.042(2) 0.061(2) 0.0363(18) -0.0250(18) 0.0292(17) -0.0301(17)

loop_
_atom_type_symbol
_atom_type_description
_atom_type_scat_dispersion_real
_atom_type_scat_dispersion_imag
_atom_type_scat_source
C C 0.0033 0.0016 'International Tables Vol C Tables 4.2.6.8 and 6.1.1.4'
H H 0.0000 0.0000 'International Tables Vol C Tables 4.2.6.8 and 6.1.1.4'
P P 0.1023 0.0942 'International Tables Vol C Tables 4.2.6.8 and 6.1.1.4'
S S 0.1246 0.1234 'International Tables Vol C Tables 4.2.6.8 and 6.1.1.4'
Cl Cl 0.1484 0.1585 'International Tables Vol C Tables 4.2.6.8 and 6.1.1.4'
Au Au -2.0133 8.8022 'International Tables Vol C Tables 4.2.6.8 and 6.1.1.4'

loop_
_geom_angle_atom_site_label_1
_geom_angle_atom_site_label_2
_geom_angle_atom_site_label_3
_geom_angle_site_symmetry_1
_geom_angle_site_symmetry_3
_geom_angle
_geom_angle_publ_flag
S1 Au1 Cl1 . . 174.71(2) y
C3 P1 C2 . . 113.13(12) y
C3 P1 C1 . . 107.61(12) y
C2 P1 C1 . . 113.55(13) y
C3 P1 S1 . . 108.67(10) y
C2 P1 S1 . . 103.85(9) y
C1 P1 S1 . . 109.91(9) y
P1 S1 Au1 . . 107.40(4) y
C11 C1 C12 . . 110.8(3) ?
C11 C1 C13 . . 108.7(3) ?
C12 C1 C13 . . 106.5(3) ?
C13' C1 C11' . . 108.1(11) ?
C13' C1 C12' . . 105.1(10) ?
C11' C1 C12' . . 100.3(11) ?
C13' C1 P1 . . 115.4(8) ?
C11 C1 P1 . . 112.9(2) ?
C12 C1 P1 . . 109.55(19) ?
C13 C1 P1 . . 108.1(2) ?
C11' C1 P1 . . 115.3(9) ?
C12' C1 P1 . . 111.2(7) ?
C1 C11 H11A . . 109.5 ?
C1 C11 H11B . . 109.5 ?
H11A C11 H11B . . 109.5 ?
C1 C11 H11C . . 109.5 ?
H11A C11 H11C . . 109.5 ?
H11B C11 H11C . . 109.5 ?
C1 C12 H12A . . 109.5 ?
C1 C12 H12B . . 109.5 ?
H12A C12 H12B . . 109.5 ?
C1 C12 H12C . . 109.5 ?
H12A C12 H12C . . 109.5 ?
H12B C12 H12C . . 109.5 ?
C1 C13 H13A . . 109.5 ?
C1 C13 H13B . . 109.5 ?
H13A C13 H13B . . 109.5 ?
C1 C13 H13C . . 109.5 ?
H13A C13 H13C . . 109.5 ?
H13B C13 H13C . . 109.5 ?
C1 C11' H11D . . 109.5 ?
C1 C11' H11E . . 109.5 ?
H11D C11' H11E . . 109.5 ?
C1 C11' H11F . . 109.5 ?
H11D C11' H11F . . 109.5 ?
H11E C11' H11F . . 109.5 ?
C1 C12' H12D . . 109.5 ?
C1 C12' H12E . . 109.5 ?
H12D C12' H12E . . 109.5 ?
C1 C12' H12F . . 109.5 ?
H12D C12' H12F . . 109.5 ?
H12E C12' H12F . . 109.5 ?
C1 C13' H13D . . 109.5 ?
C1 C13' H13E . . 109.5 ?
H13D C13' H13E . . 109.5 ?
C1 C13' H13F . . 109.5 ?
H13D C13' H13F . . 109.5 ?
H13E C13' H13F . . 109.5 ?
C23 C2 C22 . . 111.9(3) ?
C23 C2 C21 . . 108.9(3) ?
C22 C2 C21 . . 106.8(3) ?
C21' C2 C22' . . 110.0(10) ?
C21' C2 C23' . . 103.9(10) ?
C22' C2 C23' . . 98.8(9) ?
C21' C2 P1 . . 115.5(9) ?
C23 C2 P1 . . 109.6(2) ?
C22 C2 P1 . . 110.93(19) ?
C21 C2 P1 . . 108.6(2) ?
C22' C2 P1 . . 116.1(6) ?
C23' C2 P1 . . 110.6(7) ?
C2 C21 H21A . . 109.5 ?
C2 C21 H21B . . 109.5 ?
H21A C21 H21B . . 109.5 ?
C2 C21 H21C . . 109.5 ?
H21A C21 H21C . . 109.5 ?
H21B C21 H21C . . 109.5 ?
C2 C22 H22A . . 109.5 ?
C2 C22 H22B . . 109.5 ?
H22A C22 H22B . . 109.5 ?
C2 C22 H22C . . 109.5 ?
H22A C22 H22C . . 109.5 ?
H22B C22 H22C . . 109.5 ?
C2 C23 H23A . . 109.5 ?
C2 C23 H23B . . 109.5 ?
H23A C23 H23B . . 109.5 ?
C2 C23 H23C . . 109.5 ?
H23A C23 H23C . . 109.5 ?
H23B C23 H23C . . 109.5 ?
C2 C21' H21D . . 109.5 ?
C2 C21' H21E . . 109.5 ?
H21D C21' H21E . . 109.5 ?
C2 C21' H21F . . 109.5 ?
H21D C21' H21F . . 109.5 ?
H21E C21' H21F . . 109.5 ?
C2 C22' H22D . . 109.5 ?
C2 C22' H22E . . 109.5 ?
H22D C22' H22E . . 109.5 ?
C2 C22' H22F . . 109.5 ?
H22D C22' H22F . . 109.5 ?
H22E C22' H22F . . 109.5 ?
C2 C23' H23D . . 109.5 ?
C2 C23' H23E . . 109.5 ?
H23D C23' H23E . . 109.5 ?
C2 C23' H23F . . 109.5 ?
H23D C23' H23F . . 109.5 ?
H23E C23' H23F . . 109.5 ?
C31 C3 C32 . . 110.5(2) ?
C31 C3 P1 . . 113.99(19) ?
C32 C3 P1 . . 117.4(2) ?
C31 C3 H3 . . 104.5 ?
C32 C3 H3 . . 104.5 ?
P1 C3 H3 . . 104.5 ?
C3 C31 H31A . . 109.5 ?
C3 C31 H31B . . 109.5 ?
H31A C31 H31B . . 109.5 ?
C3 C31 H31C . . 109.5 ?
H31A C31 H31C . . 109.5 ?
H31B C31 H31C . . 109.5 ?
C3 C32 H32A . . 109.5 ?
C3 C32 H32B . . 109.5 ?
H32A C32 H32B . . 109.5 ?
C3 C32 H32C . . 109.5 ?
H32A C32 H32C . . 109.5 ?
H32B C32 H32C . . 109.5 ?

loop_
_geom_bond_atom_site_label_1
_geom_bond_atom_site_label_2
_geom_bond_site_symmetry_2
_geom_bond_distance
_geom_bond_publ_flag
Au1 S1 . 2.2674(8) y
Au1 Cl1 . 2.2762(9) y
P1 C3 . 1.851(3) ?
P1 C2 . 1.873(3) ?
P1 C1 . 1.885(3) ?
P1 S1 . 2.0351(11) y
C1 C13' . 1.510(12) ?
C1 C11 . 1.512(4) ?
C1 C12 . 1.534(4) ?
C1 C13 . 1.555(4) ?
C1 C11' . 1.564(13) ?
C1 C12' . 1.606(12) ?
C11 H11A . 0.9800 ?
C11 H11B . 0.9800 ?
C11 H11C . 0.9800 ?
C12 H12A . 0.9800 ?
C12 H12B . 0.9800 ?
C12 H12C . 0.9800 ?
C13 H13A . 0.9800 ?
C13 H13B . 0.9800 ?
C13 H13C . 0.9800 ?
C11' H11D . 0.9800 ?
C11' H11E . 0.9800 ?
C11' H11F . 0.9800 ?
C12' H12D . 0.9800 ?
C12' H12E . 0.9800 ?
C12' H12F . 0.9800 ?
C13' H13D . 0.9800 ?
C13' H13E . 0.9800 ?
C13' H13F . 0.9800 ?
C2 C21' . 1.504(12) ?
C2 C23 . 1.508(4) ?
C2 C22 . 1.539(4) ?
C2 C21 . 1.553(4) ?
C2 C22' . 1.587(11) ?
C2 C23' . 1.612(12) ?
C21 H21A . 0.9800 ?
C21 H21B . 0.9800 ?
C21 H21C . 0.9800 ?
C22 H22A . 0.9800 ?
C22 H22B . 0.9800 ?
C22 H22C . 0.9800 ?
C23 H23A . 0.9800 ?
C23 H23B . 0.9800 ?
C23 H23C . 0.9800 ?
C21' H21D . 0.9800 ?
C21' H21E . 0.9800 ?
C21' H21F . 0.9800 ?
C22' H22D . 0.9800 ?
C22' H22E . 0.9800 ?
C22' H22F . 0.9800 ?
C23' H23D . 0.9800 ?
C23' H23E . 0.9800 ?
C23' H23F . 0.9800 ?
C3 C31 . 1.516(4) ?
C3 C32 . 1.521(4) ?
C3 H3 . 1.0000 ?
C31 H31A . 0.9800 ?
C31 H31B . 0.9800 ?
C31 H31C . 0.9800 ?
C32 H32A . 0.9800 ?
C32 H32B . 0.9800 ?
C32 H32C . 0.9800 ?

loop_
_geom_hbond_atom_site_label_D
_geom_hbond_atom_site_label_H
_geom_hbond_atom_site_label_A
_geom_hbond_site_symmetry_A
_geom_hbond_distance_DH
_geom_hbond_distance_HA
_geom_hbond_distance_DA
_geom_hbond_angle_DHA
_geom_hbond_publ_flag
C13 H13A Au1 . 0.98 2.71 3.611(3) 153.9 yes
C12 H12C S1 . 0.98 2.78 3.291(4) 113.2 yes
C21 H21B S1 . 0.98 2.72 3.211(5) 111.3 yes

loop_
_geom_torsion_atom_site_label_1
_geom_torsion_atom_site_label_2
_geom_torsion_atom_site_label_3
_geom_torsion_atom_site_label_4
_geom_torsion_site_symmetry_1
_geom_torsion_site_symmetry_2
_geom_torsion_site_symmetry_3
_geom_torsion_site_symmetry_4
_geom_torsion
_geom_torsion_publ_flag
C3 P1 S1 Au1 . . . . -51.44(10) y
C2 P1 S1 Au1 . . . . -172.13(9) y
C1 P1 S1 Au1 . . . . 66.07(10) y
C3 P1 C1 C13' . . . . 67.3(10) ?
C2 P1 C1 C13' . . . . -166.7(10) ?
S1 P1 C1 C13' . . . . -50.9(10) ?
C3 P1 C1 C11 . . . . -81.8(3) ?
C2 P1 C1 C11 . . . . 44.2(3) ?
S1 P1 C1 C11 . . . . 160.0(3) ?
C3 P1 C1 C12 . . . . 154.2(3) ?
C2 P1 C1 C12 . . . . -79.8(3) ?
S1 P1 C1 C12 . . . . 36.0(3) ?
C3 P1 C1 C13 . . . . 38.5(2) ?
C2 P1 C1 C13 . . . . 164.5(2) ?
S1 P1 C1 C13 . . . . -79.7(2) ?
C3 P1 C1 C11' . . . . -59.9(10) ?
C2 P1 C1 C11' . . . . 66.1(10) ?
S1 P1 C1 C11' . . . . -178.1(10) ?
C3 P1 C1 C12' . . . . -173.1(9) ?
C2 P1 C1 C12' . . . . -47.1(9) ?
S1 P1 C1 C12' . . . . 68.7(9) ?
C3 P1 C2 C21' . . . . -48.7(10) ?
C1 P1 C2 C21' . . . . -171.8(9) ?
S1 P1 C2 C21' . . . . 68.9(9) ?
C3 P1 C2 C23 . . . . 171.3(3) ?
C1 P1 C2 C23 . . . . 48.2(3) ?
S1 P1 C2 C23 . . . . -71.1(3) ?
C3 P1 C2 C22 . . . . 47.2(3) ?
C1 P1 C2 C22 . . . . -75.8(3) ?
S1 P1 C2 C22 . . . . 164.9(2) ?
C3 P1 C2 C21 . . . . -69.9(3) ?
C1 P1 C2 C21 . . . . 167.1(2) ?
S1 P1 C2 C21 . . . . 47.8(2) ?
C3 P1 C2 C22' . . . . 82.2(8) ?
C1 P1 C2 C22' . . . . -40.9(8) ?
S1 P1 C2 C22' . . . . -160.2(8) ?
C3 P1 C2 C23' . . . . -166.3(8) ?
C1 P1 C2 C23' . . . . 70.7(8) ?
S1 P1 C2 C23' . . . . -48.7(8) ?
C2 P1 C3 C31 . . . . 63.8(2) ?
C1 P1 C3 C31 . . . . -170.0(2) ?
S1 P1 C3 C31 . . . . -51.0(2) ?
C2 P1 C3 C32 . . . . -67.6(3) ?
C1 P1 C3 C32 . . . . 58.6(3) ?
S1 P1 C3 C32 . . . . 177.6(2) ?
